data_7227645
loop_
_publ_author_name
'Ahmed, Faruk'
'Datta, Joydeep'
'Dutta, Basudeb'
'Naskar, Kaushik'
'Sinha, Chittaranjan'
'Alam, Seikh Mafiz'
'Kundu, Suman'
'Ray, Partha Pratim'
'Mir, Mohammad Hedayetullah'

_publ_section_title
;
 Cation dependent charge transport in linear dicarboxylate based
 isotypical 1D coordination polymers
;
_journal_issue 17
_journal_name_full 'RSC Adv.'
_journal_page_first 10369
_journal_paper_doi 10.1039/C7RA00165G
_journal_volume 7
_journal_year 2017
_chemical_formula_sum 'C26 H22 N2 O6 Zn'
_chemical_formula_weight 523.85
_space_group_crystal_system monoclinic
_space_group_IT_number 15
_space_group_name_Hall '-C 2yc'
_space_group_name_H-M_alt 'C 1 2/c 1'
_symmetry_space_group_name_Hall '-C 2yc'
_symmetry_space_group_name_H-M 'C 1 2/c 1'
_atom_sites_solution_hydrogens mixed
_audit_creation_method SHELXL-2014/7
_audit_update_record
;
2017-01-30 deposited with the CCDC.
2017-02-01 downloaded from the CCDC.
;
_cell_angle_alpha 90
_cell_angle_beta 114.8410(10)
_cell_angle_gamma 90
_cell_formula_units_Z 4
_cell_length_a 9.8479(4)
_cell_length_b 27.7163(13)
_cell_length_c 9.3837(4)
_cell_measurement_reflns_used 9910
_cell_measurement_temperature 293(2)
_cell_measurement_theta_max 28.30
_cell_measurement_theta_min 3.17
_cell_volume 2324.28(18)
_computing_structure_refinement 'SHELXL-2014/7 (Sheldrick, 2014)'
_diffrn_ambient_temperature 293(2)
_diffrn_measured_fraction_theta_full 0.972
_diffrn_measured_fraction_theta_max 0.980
_diffrn_measurement_device_type 'Bruker APEX-II CCD'
_diffrn_radiation_type MoK\a
_diffrn_radiation_wavelength 0.71073
_diffrn_reflns_av_R_equivalents 0.0354
_diffrn_reflns_av_unetI/netI 0.0210
_diffrn_reflns_Laue_measured_fraction_full 0.972
_diffrn_reflns_Laue_measured_fraction_max 0.980
_diffrn_reflns_limit_h_max 13
_diffrn_reflns_limit_h_min -13
_diffrn_reflns_limit_k_max 36
_diffrn_reflns_limit_k_min -36
_diffrn_reflns_limit_l_max 12
_diffrn_reflns_limit_l_min -12
_diffrn_reflns_number 17514
_diffrn_reflns_point_group_measured_fraction_full 0.972
_diffrn_reflns_point_group_measured_fraction_max 0.980
_diffrn_reflns_theta_full 25.242
_diffrn_reflns_theta_max 28.308
_diffrn_reflns_theta_min 3.171
_exptl_absorpt_coefficient_mu 1.103
_exptl_crystal_colour white
_exptl_crystal_density_diffrn 1.497
_exptl_crystal_description rectengular
_exptl_crystal_F_000 1408
_exptl_crystal_size_max 0.65
_exptl_crystal_size_mid 0.30
_exptl_crystal_size_min 0.25
_refine_diff_density_max 1.047
_refine_diff_density_min -1.036
_refine_diff_density_rms 0.072
_refine_ls_extinction_coef 0.023(3)
_refine_ls_extinction_expression Fc^*^=kFc[1+0.001xFc^2^\l^3^/sin(2\q)]^-1/4^
_refine_ls_extinction_method 'SHELXL-2014/7 (Sheldrick 2014'
_refine_ls_goodness_of_fit_ref 1.069
_refine_ls_hydrogen_treatment mixed
_refine_ls_matrix_type full
_refine_ls_number_parameters 169
_refine_ls_number_reflns 2833
_refine_ls_number_restraints 0
_refine_ls_restrained_S_all 1.069
_refine_ls_R_factor_all 0.0492
_refine_ls_R_factor_gt 0.0447
_refine_ls_shift/su_max 0.001
_refine_ls_shift/su_mean 0.000
_refine_ls_structure_factor_coef Fsqd
_refine_ls_weighting_details 'w=1/[\s^2^(Fo^2^)+(0.0412P)^2^+7.7437P] where P=(Fo^2^+2Fc^2^)/3'
_refine_ls_weighting_scheme calc
_refine_ls_wR_factor_gt 0.1138
_refine_ls_wR_factor_ref 0.1180
_reflns_Friedel_coverage 0.000
_reflns_number_gt 2611
_reflns_number_total 2833
_reflns_threshold_expression 'I > 2\s(I)'
_cod_data_source_file c7ra00165g2.cif
_cod_data_source_block 232Zn_a
_cod_database_code 7227645
_shelx_shelxl_version_number 2014/7
_shelx_space_group_comment
;
The symmetry employed for this shelxl refinement is uniquely defined
by the following loop, which should always be used as a source of
symmetry information in preference to the above space-group names.
They are only intended as comments.
;

loop_
_space_group_symop_operation_xyz
'x, y, z'
'-x, y, -z+1/2'
'x+1/2, y+1/2, z'
'-x+1/2, y+1/2, -z+1/2'
'-x, -y, -z'
'x, -y, z-1/2'
'-x+1/2, -y+1/2, -z'
'x+1/2, -y+1/2, z-1/2'

loop_
_atom_site_label
_atom_site_type_symbol
_atom_site_fract_x
_atom_site_fract_y
_atom_site_fract_z
_atom_site_U_iso_or_equiv
_atom_site_adp_type
_atom_site_occupancy
_atom_site_site_symmetry_order
_atom_site_calc_flag
_atom_site_refinement_flags_posn
_atom_site_refinement_flags_adp
_atom_site_refinement_flags_occupancy
C1 C 0.4289(3) 0.82610(10) 0.8193(4) 0.0411(6) Uani 1 1 d . . .
H1 H 0.3789 0.8093 0.8686 0.049 Uiso 1 1 calc R U .
N1 N 0.5000 0.80067(11) 0.7500 0.0333(6) Uani 1 2 d S T P
O1 O 0.4148(2) 0.71934(7) 0.5038(2) 0.0345(4) Uani 1 1 d . . .
H1A H 0.4830 0.7130 0.4785 0.052 Uiso 1 1 calc R U .
Zn1 Zn 0.5000 0.72379(2) 0.7500 0.02589(19) Uani 1 2 d S T P
C2 C 0.4257(3) 0.87579(11) 0.8216(4) 0.0434(7) Uani 1 1 d . . .
H2 H 0.3740 0.8916 0.8711 0.052 Uiso 1 1 calc R U .
N2 N 0.5000 0.64623(11) 0.7500 0.0326(6) Uani 1 2 d S T P
O2 O 0.72390(18) 0.72351(6) 0.7682(2) 0.0310(4) Uani 1 1 d . . .
C3 C 0.5000 0.90238(13) 0.7500 0.0329(7) Uani 1 2 d S T P
O3 O 0.6926(2) 0.69255(9) 0.5365(3) 0.0508(6) Uani 1 1 d . . .
C4 C 0.5000 0.95603(14) 0.7500 0.0363(7) Uani 1 2 d S T P
C5 C 0.5958(9) 0.98176(17) 0.7173(11) 0.155(4) Uani 1 1 d . . .
H5 H 0.6677 0.9659 0.6949 0.186 Uiso 1 1 calc R U .
C6 C 0.5930(10) 1.03182(17) 0.7153(13) 0.173(5) Uani 1 1 d . . .
H6 H 0.6610 1.0481 0.6878 0.207 Uiso 1 1 calc R U .
C7 C 0.5000 1.05709(17) 0.7500 0.0574(12) Uani 1 2 d S T P
H7 H 0.5000 1.0906 0.7500 0.069 Uiso 1 2 calc R U P
C8 C 0.3918(3) 0.62128(10) 0.6376(4) 0.0440(6) Uani 1 1 d . . .
H8 H 0.3156 0.6381 0.5585 0.053 Uiso 1 1 calc R U .
C9 C 0.3885(4) 0.57157(11) 0.6340(5) 0.0549(8) Uani 1 1 d . . .
H9 H 0.3110 0.5557 0.5532 0.066 Uiso 1 1 calc R U .
C10 C 0.5000 0.54494(15) 0.7500 0.0520(12) Uani 1 2 d S T P
C11 C 0.5000 0.49132(15) 0.7500 0.0672(17) Uani 1 2 d S T P
C12 C 0.4215(6) 0.46578(13) 0.6118(7) 0.0825(15) Uani 1 1 d . . .
H12 H 0.3688 0.4824 0.5187 0.099 Uiso 1 1 calc R U .
C13 C 0.4210(7) 0.41533(14) 0.6117(8) 0.099(2) Uani 1 1 d . . .
H13 H 0.3678 0.3985 0.5190 0.119 Uiso 1 1 calc R U .
C14 C 0.5000 0.39049(19) 0.7500 0.104(3) Uani 1 2 d S T P
H14 H 0.5000 0.3569 0.7500 0.125 Uiso 1 2 calc R U P
C15 C 0.7693(2) 0.70692(9) 0.6702(3) 0.0287(5) Uani 1 1 d . . .
C16 C 0.9339(3) 0.70546(9) 0.7267(3) 0.0317(5) Uani 1 1 d . . .
H1B H 0.358(5) 0.7388(15) 0.428(5) 0.064(12) Uiso 1 1 d . . .

loop_
_atom_site_aniso_label
_atom_site_aniso_U_11
_atom_site_aniso_U_22
_atom_site_aniso_U_33
_atom_site_aniso_U_23
_atom_site_aniso_U_13
_atom_site_aniso_U_12
C1 0.0464(15) 0.0399(14) 0.0522(16) -0.0032(12) 0.0357(14) -0.0060(11)
N1 0.0301(14) 0.0368(15) 0.0376(15) 0.000 0.0187(12) 0.000
O1 0.0236(8) 0.0503(11) 0.0286(9) 0.0064(7) 0.0101(7) 0.0061(7)
Zn1 0.0176(2) 0.0316(3) 0.0289(3) 0.000 0.01016(16) 0.000
C2 0.0491(16) 0.0410(14) 0.0553(17) -0.0077(12) 0.0369(14) -0.0032(12)
N2 0.0284(14) 0.0321(14) 0.0393(15) 0.000 0.0163(12) 0.000
O2 0.0166(7) 0.0443(10) 0.0342(9) -0.0083(7) 0.0126(7) -0.0040(6)
C3 0.0302(16) 0.0321(16) 0.0368(17) 0.000 0.0146(14) 0.000
O3 0.0263(9) 0.0776(16) 0.0463(11) -0.0283(11) 0.0131(8) -0.0043(9)
C4 0.0314(17) 0.0406(19) 0.0367(18) 0.000 0.0142(14) 0.000
C5 0.207(7) 0.043(2) 0.345(11) -0.006(4) 0.243(9) -0.008(3)
C6 0.231(9) 0.042(2) 0.382(13) -0.004(4) 0.263(10) -0.016(3)
C7 0.067(3) 0.038(2) 0.066(3) 0.000 0.027(3) 0.000
C8 0.0391(15) 0.0359(13) 0.0543(17) -0.0040(12) 0.0171(13) -0.0054(11)
C9 0.0565(19) 0.0378(15) 0.077(2) -0.0139(15) 0.0345(18) -0.0123(13)
C10 0.063(3) 0.0304(18) 0.088(3) 0.000 0.057(3) 0.000
C11 0.095(4) 0.0265(19) 0.125(5) 0.000 0.091(4) 0.000
C12 0.123(4) 0.0348(17) 0.138(4) -0.012(2) 0.102(4) -0.012(2)
C13 0.156(5) 0.0358(18) 0.172(6) -0.022(3) 0.132(5) -0.020(2)
C14 0.170(8) 0.027(2) 0.197(9) 0.000 0.156(8) 0.000
C15 0.0177(9) 0.0325(11) 0.0361(12) -0.0043(9) 0.0113(9) -0.0029(8)
C16 0.0234(10) 0.0388(12) 0.0362(12) -0.0042(10) 0.0158(9) -0.0008(9)

loop_
_atom_type_symbol
_atom_type_description
_atom_type_scat_dispersion_real
_atom_type_scat_dispersion_imag
_atom_type_scat_source
C C 0.0033 0.0016 'International Tables Vol C Tables 4.2.6.8 and 6.1.1.4'
H H 0.0000 0.0000 'International Tables Vol C Tables 4.2.6.8 and 6.1.1.4'
N N 0.0061 0.0033 'International Tables Vol C Tables 4.2.6.8 and 6.1.1.4'
O O 0.0106 0.0060 'International Tables Vol C Tables 4.2.6.8 and 6.1.1.4'
Zn Zn 0.2839 1.4301 'International Tables Vol C Tables 4.2.6.8 and 6.1.1.4'

loop_
_geom_angle_atom_site_label_1
_geom_angle_atom_site_label_2
_geom_angle_atom_site_label_3
_geom_angle
_geom_angle_site_symmetry_1
_geom_angle_site_symmetry_3
N1 C1 C2 123.6(3) . .
N1 C1 H1 118.2 . .
C2 C1 H1 118.2 . .
C1 N1 C1 116.5(3) 2_656 .
C1 N1 Zn1 121.77(16) 2_656 .
C1 N1 Zn1 121.77(16) . .
Zn1 O1 H1A 109.5 . .
Zn1 O1 H1B 132(3) . .
H1A O1 H1B 102.7 . .
O1 Zn1 O1 173.28(11) 2_656 .
O1 Zn1 N1 93.36(6) 2_656 .
O1 Zn1 N1 93.36(6) . .
O1 Zn1 O2 90.54(7) 2_656 2_656
O1 Zn1 O2 89.44(7) . 2_656
N1 Zn1 O2 90.21(5) . 2_656
O1 Zn1 O2 89.44(7) 2_656 .
O1 Zn1 O2 90.54(7) . .
N1 Zn1 O2 90.21(5) . .
O2 Zn1 O2 179.57(10) 2_656 .
O1 Zn1 N2 86.64(6) 2_656 .
O1 Zn1 N2 86.64(6) . .
N1 Zn1 N2 180.0 . .
O2 Zn1 N2 89.79(5) 2_656 .
O2 Zn1 N2 89.79(5) . .
C1 C2 C3 120.0(3) . .
C1 C2 H2 120.0 . .
C3 C2 H2 120.0 . .
C8 N2 C8 117.6(3) . 2_656
C8 N2 Zn1 121.20(17) . .
C8 N2 Zn1 121.21(18) 2_656 .
C15 O2 Zn1 127.63(15) . .
C2 C3 C2 116.2(3) . 2_656
C2 C3 C4 121.92(17) . .
C2 C3 C4 121.92(17) 2_656 .
C5 C4 C5 114.4(5) 2_656 .
C5 C4 C3 122.8(3) 2_656 .
C5 C4 C3 122.8(3) . .
C4 C5 C6 122.1(4) . .
C4 C5 H5 118.9 . .
C6 C5 H5 118.9 . .
C7 C6 C5 123.3(4) . .
C7 C6 H6 118.4 . .
C5 C6 H6 118.4 . .
C6 C7 C6 114.7(5) 2_656 .
C6 C7 H7 122.7 2_656 .
C6 C7 H7 122.7 . .
N2 C8 C9 122.7(3) . .
N2 C8 H8 118.7 . .
C9 C8 H8 118.7 . .
C8 C9 C10 120.6(3) . .
C8 C9 H9 119.7 . .
C10 C9 H9 119.7 . .
C9 C10 C9 115.8(4) . 2_656
C9 C10 C11 122.08(19) . .
C9 C10 C11 122.08(19) 2_656 .
C12 C11 C12 118.9(5) . 2_656
C12 C11 C10 120.6(2) . .
C12 C11 C10 120.6(2) 2_656 .
C11 C12 C13 120.6(5) . .
C11 C12 H12 119.7 . .
C13 C12 H12 119.7 . .
C14 C13 C12 119.8(6) . .
C14 C13 H13 120.1 . .
C12 C13 H13 120.1 . .
C13 C14 C13 120.3(5) 2_656 .
C13 C14 H14 119.8 2_656 .
C13 C14 H14 119.8 . .
O3 C15 O2 127.3(2) . .
O3 C15 C16 118.0(2) . .
O2 C15 C16 114.7(2) . .
C16 C16 C15 178.34(18) 2_756 .

loop_
_geom_bond_atom_site_label_1
_geom_bond_atom_site_label_2
_geom_bond_distance
_geom_bond_site_symmetry_2
C1 N1 1.339(3) .
C1 C2 1.378(4) .
C1 H1 0.9300 .
N1 C1 1.339(3) 2_656
N1 Zn1 2.131(3) .
O1 Zn1 2.1045(18) .
O1 H1A 0.8200 .
O1 H1B 0.88(4) .
Zn1 O1 2.1045(18) 2_656
Zn1 O2 2.1389(16) 2_656
Zn1 O2 2.1389(16) .
Zn1 N2 2.150(3) .
C2 C3 1.394(3) .
C2 H2 0.9300 .
N2 C8 1.335(3) .
N2 C8 1.335(3) 2_656
O2 C15 1.266(3) .
C3 C2 1.394(3) 2_656
C3 C4 1.487(5) .
O3 C15 1.228(3) .
C4 C5 1.317(5) 2_656
C4 C5 1.317(5) .
C5 C6 1.388(7) .
C5 H5 0.9300 .
C6 C7 1.298(6) .
C6 H6 0.9300 .
C7 C6 1.298(6) 2_656
C7 H7 0.9300 .
C8 C9 1.378(4) .
C8 H8 0.9300 .
C9 C10 1.390(4) .
C9 H9 0.9300 .
C10 C9 1.390(4) 2_656
C10 C11 1.486(6) .
C11 C12 1.392(6) .
C11 C12 1.392(6) 2_656
C12 C13 1.398(5) .
C12 H12 0.9300 .
C13 C14 1.384(7) .
C13 H13 0.9300 .
C14 C13 1.384(7) 2_656
C14 H14 0.9300 .
C15 C16 1.479(3) .
C16 C16 1.186(5) 2_756
